data_4322233
loop_
_publ_author_name
'Robert D. Simpson'
'William J. Marshall'
'Amy A. Farischon'
'D. Christopher Roe'
'Vladimir V. Grushin'

_publ_section_title
;
 Anionic Iridium Monohydrides
;
_journal_name_full 'Inorganic Chemistry'
_journal_page_first 4171
_journal_page_last 4173
_journal_paper_doi 10.1021/ic990068j
_journal_volume 38
_journal_year 1999
_chemical_formula_sum 'C37 H85 I3 Ir N O P2'
_chemical_formula_weight 1194.94
_space_group_IT_number 2
_symmetry_cell_setting triclinic
_symmetry_Int_Tables_number 2
_symmetry_space_group_name_Hall '-P 1'
_symmetry_space_group_name_H-M 'P -1'
_audit_block_code 98204
_audit_conform_dict_name cif_core.dic
_audit_conform_dict_version 2.0
_audit_creation_date '15-FEB-1999 12:47'
_audit_creation_method 'From calabrese Z files   using ZC'
_cell_angle_alpha 106.26(1)
_cell_angle_beta 92.12(1)
_cell_angle_gamma 96.58(1)
_cell_formula_units_Z 2
_cell_length_a 12.946(1)
_cell_length_b 16.178(1)
_cell_length_c 12.396(1)
_cell_volume 2469.5(3)
_diffrn_radiation_probe x-ray
_diffrn_radiation_type Mo
_diffrn_radiation_wavelength 0.710
_diffrn_reflns_av_R_equivalents 1.76
_diffrn_reflns_number 26136
_diffrn_reflns_theta_max 24.10
_diffrn_reflns_theta_min 1.60
_exptl_crystal_colour red/orange
_exptl_crystal_description prism
_exptl_crystal_size_max 0.210
_exptl_crystal_size_mid 0.180
_exptl_crystal_size_min 0.170
_refine_diff_density_max 0.85
_refine_ls_goodness_of_fit_obs 2.05
_refine_ls_hydrogen_treatment noref
_refine_ls_matrix_type full
_refine_ls_number_parameters 410
_refine_ls_number_reflns 5550
_refine_ls_R_factor_obs 3.49
_refine_ls_shift/esd_max 0.00
_refine_ls_structure_factor_coef F
_refine_ls_weighting_scheme biweight
_refine_ls_wR_factor_obs 3.90
_reflns_number_gt 24227
_reflns_number_total 26136
_reflns_threshold_expression I>3.00\sI
_cod_data_source_file ic990068j.cif
_cod_data_source_block Ir1I3P2O1N1C37H85
_cod_original_cell_volume 2469.49
_cod_original_formula_sum 'Ir1  I3  P2  O1  N1  C37  H85 '
_cod_database_code 4322233

loop_
_symmetry_equiv_pos_as_xyz
'x, y, z'
'-x, -y, -z'

loop_
_atom_site_label
_atom_site_fract_x
_atom_site_fract_y
_atom_site_fract_z
_atom_site_U_iso_or_equiv
_atom_site_occupancy
_atom_site_refinement_flags
_atom_site_adp_type
_atom_site_calc_flag
_atom_site_calc_attached_atom
Ir(1) 0.1981 0.7169 0.7681 0.034 1.000 . Uani c ?
I(1) 0.3512 0.8579 0.8795 0.050 1.000 . Uani c ?
I(2) 0.0481 0.8173 0.8414 0.048 1.000 . Uani c ?
I(3) 0.3392 0.6093 0.6880 0.055 1.000 . Uani c ?
P(1) 0.1859 0.7485 0.5919 0.041 1.000 . Uani c ?
P(2) 0.1775 0.6540 0.9193 0.038 1.000 . Uani c ?
O(41) 0.6910 0.6613 1.1407 0.131 1.000 . Uani c ?
N(21) 0.2945 0.1597 0.0386 0.048 1.000 . Uani c ?
C(1) 0.0828 0.6702 0.4956 0.052 1.000 . Uani c ?
C(2) 0.1103 0.5776 0.4633 0.064 1.000 . Uani c ?
C(3) -0.0256 0.6733 0.5416 0.059 1.000 . Uani c ?
C(4) 0.1451 0.8560 0.5904 0.053 1.000 . Uani c ?
C(5) 0.0909 0.8615 0.4816 0.078 1.000 . Uani c ?
C(6) 0.2319 0.9297 0.6309 0.078 1.000 . Uani c ?
C(7) 0.3018 0.7329 0.5058 0.057 1.000 . Uani c ?
C(8) 0.2857 0.7388 0.3859 0.073 1.000 . Uani c ?
C(9) 0.4035 0.7869 0.5625 0.067 1.000 . Uani c ?
C(11) 0.0739 0.5580 0.8778 0.045 1.000 . Uani c ?
C(12) 0.1049 0.4837 0.7834 0.054 1.000 . Uani c ?
C(13) -0.0312 0.5822 0.8477 0.055 1.000 . Uani c ?
C(14) 0.1304 0.7222 1.0520 0.046 1.000 . Uani c ?
C(15) 0.0737 0.6736 1.1265 0.056 1.000 . Uani c ?
C(16) 0.2132 0.7918 1.1207 0.065 1.000 . Uani c ?
C(17) 0.2899 0.6040 0.9611 0.046 1.000 . Uani c ?
C(18) 0.2709 0.5514 1.0457 0.059 1.000 . Uani c ?
C(19) 0.3899 0.6651 0.9961 0.061 1.000 . Uani c ?
C(21) 0.1978 0.1698 -0.0269 0.055 1.000 . Uani c ?
C(22) 0.1318 0.0875 -0.0932 0.063 1.000 . Uani c ?
C(23) 0.0546 0.1084 -0.1774 0.072 1.000 . Uani c ?
C(24) -0.0266 0.0348 -0.2350 0.086 1.000 . Uani c ?
C(25) 0.3686 0.1102 -0.0410 0.049 1.000 . Uani c ?
C(26) 0.3876 0.1396 -0.1457 0.054 1.000 . Uani c ?
C(27) 0.4706 0.0905 -0.2106 0.058 1.000 . Uani c ?
C(28) 0.4860 0.1117 -0.3207 0.084 1.000 . Uani c ?
C(31) 0.2639 0.1098 0.1218 0.059 1.000 . Uani c ?
C(32) 0.3537 0.0997 0.1982 0.072 1.000 . Uani c ?
C(33) 0.3147 0.0590 0.2880 0.076 1.000 . Uani c ?
C(34) 0.2580 0.1152 0.3769 0.107 1.000 . Uani c ?
C(35) 0.3501 0.2504 0.0978 0.055 1.000 . Uani c ?
C(36) 0.2978 0.3035 0.1941 0.075 1.000 . Uani c ?
C(37) 0.3526 0.3949 0.2345 0.083 1.000 . Uani c ?
C(38) 0.3142 0.4491 0.3374 0.158 1.000 . Uani c ?
C(40) 0.5604 0.5984 1.2276 0.140 1.000 . Uani c ?
C(41) 0.6598 0.6513 1.2292 0.098 1.000 . Uani c ?
C(42) 0.7204 0.6874 1.3374 0.193 1.000 . Uani c ?
H(10) 0.1066 0.6467 0.7053 0.029 1.000 . Uiso c ?
H(1) 0.0809 0.6886 0.4295 0.065 1.000 . Uiso c ?
H(2) 0.0503 0.5399 0.4228 0.077 1.000 . Uiso c ?
H(2') 0.1255 0.5625 0.5303 0.077 1.000 . Uiso c ?
H(2") 0.1666 0.5740 0.4186 0.077 1.000 . Uiso c ?
H(3) -0.0761 0.6381 0.4843 0.071 1.000 . Uiso c ?
H(3') -0.0408 0.7312 0.5621 0.071 1.000 . Uiso c ?
H(3") -0.0270 0.6515 0.6050 0.071 1.000 . Uiso c ?
H(4) 0.0957 0.8652 0.6455 0.066 1.000 . Uiso c ?
H(5) 0.0675 0.9165 0.4932 0.090 1.000 . Uiso c ?
H(5') 0.0302 0.8175 0.4612 0.090 1.000 . Uiso c ?
H(5") 0.1356 0.8513 0.4228 0.090 1.000 . Uiso c ?
H(6) 0.2059 0.9828 0.6444 0.092 1.000 . Uiso c ?
H(6') 0.2820 0.9249 0.5752 0.092 1.000 . Uiso c ?
H(6") 0.2659 0.9251 0.6987 0.092 1.000 . Uiso c ?
H(7) 0.3104 0.6744 0.4984 0.070 1.000 . Uiso c ?
H(8) 0.3415 0.7185 0.3442 0.086 1.000 . Uiso c ?
H(8') 0.2824 0.7981 0.3882 0.086 1.000 . Uiso c ?
H(8") 0.2217 0.7050 0.3517 0.086 1.000 . Uiso c ?
H(9) 0.4603 0.7596 0.5288 0.080 1.000 . Uiso c ?
H(9') 0.4068 0.7907 0.6404 0.080 1.000 . Uiso c ?
H(9") 0.4068 0.8433 0.5531 0.080 1.000 . Uiso c ?
H(11) 0.0679 0.5386 0.9433 0.058 1.000 . Uiso c ?
H(12) 0.0478 0.4385 0.7610 0.065 1.000 . Uiso c ?
H(12') 0.1631 0.4626 0.8091 0.065 1.000 . Uiso c ?
H(12") 0.1215 0.5047 0.7208 0.065 1.000 . Uiso c ?
H(13) -0.0829 0.5331 0.8347 0.066 1.000 . Uiso c ?
H(13') -0.0272 0.6005 0.7813 0.066 1.000 . Uiso c ?
H(13") -0.0489 0.6280 0.9079 0.066 1.000 . Uiso c ?
H(14) 0.0799 0.7511 1.0250 0.058 1.000 . Uiso c ?
H(15) 0.0523 0.7145 1.1906 0.070 1.000 . Uiso c ?
H(15') 0.1191 0.6394 1.1510 0.070 1.000 . Uiso c ?
H(15") 0.0140 0.6374 1.0852 0.070 1.000 . Uiso c ?
H(16) 0.1813 0.8345 1.1731 0.076 1.000 . Uiso c ?
H(16') 0.2507 0.8184 1.0718 0.076 1.000 . Uiso c ?
H(16") 0.2594 0.7671 1.1597 0.076 1.000 . Uiso c ?
H(17) 0.3019 0.5627 0.8926 0.058 1.000 . Uiso c ?
H(18) 0.3251 0.5177 1.0472 0.072 1.000 . Uiso c ?
H(18') 0.2059 0.5145 1.0243 0.072 1.000 . Uiso c ?
H(18") 0.2670 0.5904 1.1188 0.072 1.000 . Uiso c ?
H(19) 0.4471 0.6321 0.9940 0.074 1.000 . Uiso c ?
H(19') 0.3873 0.7013 1.0703 0.074 1.000 . Uiso c ?
H(19") 0.3999 0.6993 0.9456 0.074 1.000 . Uiso c ?
H(21) 0.2168 0.2045 -0.0747 0.069 1.000 . Uiso c ?
H(21') 0.1557 0.2050 0.0231 0.069 1.000 . Uiso c ?
H(22) 0.0948 0.0622 -0.0438 0.076 1.000 . Uiso c ?
H(22') 0.1762 0.0485 -0.1344 0.076 1.000 . Uiso c ?
H(23) 0.0924 0.1287 -0.2312 0.083 1.000 . Uiso c ?
H(23') 0.0217 0.1572 -0.1376 0.083 1.000 . Uiso c ?
H(24) -0.0798 0.0544 -0.2718 0.096 1.000 . Uiso c ?
H(24') -0.0559 0.0083 -0.1813 0.096 1.000 . Uiso c ?
H(24") 0.0048 -0.0078 -0.2894 0.096 1.000 . Uiso c ?
H(25) 0.3438 0.0499 -0.0630 0.062 1.000 . Uiso c ?
H(25') 0.4332 0.1130 -0.0005 0.062 1.000 . Uiso c ?
H(26) 0.4117 0.2005 -0.1234 0.066 1.000 . Uiso c ?
H(26') 0.3250 0.1283 -0.1920 0.066 1.000 . Uiso c ?
H(27) 0.4505 0.0298 -0.2252 0.072 1.000 . Uiso c ?
H(27') 0.5349 0.1045 -0.1648 0.072 1.000 . Uiso c ?
H(28) 0.5429 0.0839 -0.3549 0.097 1.000 . Uiso c ?
H(28') 0.5045 0.1732 -0.3047 0.097 1.000 . Uiso c ?
H(28") 0.4254 0.0930 -0.3678 0.097 1.000 . Uiso c ?
H(31) 0.2272 0.0549 0.0825 0.072 1.000 . Uiso c ?
H(31') 0.2131 0.1377 0.1674 0.072 1.000 . Uiso c ?
H(32) 0.3939 0.1534 0.2312 0.085 1.000 . Uiso c ?
H(32') 0.3984 0.0624 0.1519 0.085 1.000 . Uiso c ?
H(33) 0.3713 0.0405 0.3223 0.090 1.000 . Uiso c ?
H(33') 0.2707 0.0056 0.2535 0.090 1.000 . Uiso c ?
H(34) 0.2437 0.0887 0.4341 0.118 1.000 . Uiso c ?
H(34') 0.1949 0.1254 0.3439 0.118 1.000 . Uiso c ?
H(34") 0.3009 0.1699 0.4083 0.118 1.000 . Uiso c ?
H(35) 0.3615 0.2819 0.0438 0.068 1.000 . Uiso c ?
H(35') 0.4189 0.2465 0.1227 0.068 1.000 . Uiso c ?
H(36) 0.2975 0.2776 0.2540 0.089 1.000 . Uiso c ?
H(36') 0.2266 0.3044 0.1701 0.089 1.000 . Uiso c ?
H(37) 0.3450 0.4225 0.1766 0.098 1.000 . Uiso c ?
H(37') 0.4248 0.3934 0.2451 0.098 1.000 . Uiso c ?
H(38) 0.3412 0.5076 0.3550 0.181 1.000 . Uiso c ?
H(38') 0.3342 0.4283 0.4027 0.181 1.000 . Uiso c ?
H(38") 0.2390 0.4434 0.3340 0.181 1.000 . Uiso c ?
H(40) 0.5075 0.6349 1.2420 0.153 1.000 . Uiso c ?
H(40') 0.5649 0.5697 1.2846 0.153 1.000 . Uiso c ?
H(40") 0.5463 0.5570 1.1562 0.153 1.000 . Uiso c ?
H(42) 0.7602 0.6444 1.3511 0.206 1.000 . Uiso c ?
H(42') 0.6763 0.7042 1.3952 0.206 1.000 . Uiso c ?
H(42") 0.7683 0.7362 1.3340 0.206 1.000 . Uiso c ?

loop_
_atom_site_aniso_label
_atom_site_aniso_U_11
_atom_site_aniso_U_22
_atom_site_aniso_U_33
_atom_site_aniso_U_12
_atom_site_aniso_U_13
_atom_site_aniso_U_23
Ir(1) 0.0345 0.0361 0.0332 -0.0008 0.0013 0.0138
I(1) 0.0523 0.0482 0.0482 -0.0137 -0.0076 0.0201
I(2) 0.0509 0.0517 0.0479 0.0144 0.0119 0.0224
I(3) 0.0555 0.0684 0.0524 0.0237 0.0147 0.0273
P(1) 0.0445 0.0446 0.0340 0.0000 0.0001 0.0158
P(2) 0.0413 0.0384 0.0367 -0.0004 0.0021 0.0158
O(41) 0.1770 0.1111 0.1307 0.0583 0.0268 0.0598
N(21) 0.0416 0.0456 0.0558 0.0001 0.0039 0.0147
C(1) 0.0623 0.0552 0.0368 -0.0003 -0.0063 0.0151
C(2) 0.0641 0.0566 0.0595 -0.0047 -0.0063 0.0059
C(3) 0.0455 0.0646 0.0615 -0.0041 -0.0068 0.0170
C(4) 0.0638 0.0538 0.0494 0.0090 0.0053 0.0276
C(5) 0.1067 0.0688 0.0681 0.0174 -0.0079 0.0369
C(6) 0.1100 0.0527 0.0715 0.0011 -0.0176 0.0245
C(7) 0.0533 0.0717 0.0487 0.0040 0.0094 0.0215
C(8) 0.0671 0.1150 0.0471 0.0083 0.0128 0.0390
C(9) 0.0532 0.0941 0.0567 -0.0091 0.0067 0.0325
C(11) 0.0500 0.0410 0.0446 -0.0051 0.0013 0.0194
C(12) 0.0614 0.0413 0.0555 -0.0027 -0.0003 0.0141
C(13) 0.0577 0.0481 0.0558 -0.0105 0.0001 0.0155
C(14) 0.0600 0.0464 0.0337 0.0069 0.0063 0.0160
C(15) 0.0704 0.0556 0.0445 -0.0006 0.0095 0.0191
C(16) 0.0906 0.0593 0.0398 -0.0028 0.0093 0.0123
C(17) 0.0471 0.0527 0.0444 0.0075 0.0000 0.0241
C(18) 0.0623 0.0702 0.0570 0.0105 0.0044 0.0371
C(19) 0.0545 0.0693 0.0681 0.0025 -0.0107 0.0371
C(21) 0.0460 0.0591 0.0585 0.0050 0.0056 0.0135
C(22) 0.0534 0.0647 0.0681 -0.0011 0.0058 0.0178
C(23) 0.0608 0.0700 0.0803 0.0124 0.0002 0.0116
C(24) 0.0724 0.0823 0.1061 0.0037 -0.0100 0.0382
C(25) 0.0364 0.0503 0.0579 0.0055 0.0096 0.0123
C(26) 0.0490 0.0521 0.0618 0.0011 0.0108 0.0209
C(27) 0.0522 0.0518 0.0664 -0.0004 0.0184 0.0128
C(28) 0.0895 0.0928 0.0845 0.0278 0.0391 0.0401
C(31) 0.0639 0.0610 0.0551 0.0031 0.0130 0.0201
C(32) 0.0730 0.0824 0.0652 0.0084 0.0080 0.0306
C(33) 0.0873 0.0808 0.0679 0.0037 0.0051 0.0350
C(34) 0.1326 0.1034 0.0831 0.0074 0.0248 0.0246
C(35) 0.0516 0.0469 0.0647 0.0020 -0.0015 0.0142
C(36) 0.0634 0.0658 0.0777 0.0070 0.0047 -0.0081
C(37) 0.0772 0.0640 0.0914 0.0135 -0.0008 -0.0040
C(38) 0.1116 0.1293 0.1647 0.0200 0.0132 -0.0708
C(40) 0.1051 0.1289 0.2175 0.0339 -0.0092 0.0943
C(41) 0.1243 0.0731 0.1118 0.0528 0.0029 0.0357
C(42) 0.2276 0.1454 0.1639 0.0710 -0.0711 -0.0341

loop_
_audit_author_name
_audit_author_address
'Marshall, William J.'
;  E.I. DuPont de Nemours & Co.
   c/o Will Marshall E228/326
   P.O. Box 80228
   Wilmington, DE 19880-0228
   USA
;

loop_
_audit_contact_author_name
_audit_contact_author_address
_audit_contact_author_email
_audit_contact_author_fax
_audit_contact_author_phone
'Marshall, William J.'
;  E.I. DuPont de Nemours & Co.
   c/o Will Marshall E228/326
   P.O. Box 80228
   Wilmington, DE 19880-0228
   USA
   Will.Marshall@usa.dupont.com
;
Will.Marshall@usa.dupont.com 1(302)695-1351 1(302)695-2128
